data_4336647
loop_
_publ_author_name
'Chi Zhang'
'Kai-Ni Wang'
'Min Ji'
'Yong-Lin An'

_publ_section_title
;
 Mild Solvothermal Syntheses of Thioargentates A-Ag-S (A = K, Rb, Cs) and
 A-Ag-Ge-S (A = Na, Rb): Crucial Role of Excess Sulfur
;
_journal_name_full 'Inorganic Chemistry'
_journal_page_first 12367
_journal_page_last 12371
_journal_paper_doi 10.1021/ic402092r
_journal_volume 52
_journal_year 2013
_chemical_formula_sum 'Ag5 Rb S3'
_chemical_formula_weight 721.00
_chemical_name_common Compound-2
_chemical_name_systematic
; 
 ? 
;
_space_group_IT_number 190
_symmetry_cell_setting hexagonal
_symmetry_space_group_name_Hall 'P -6c -2c'
_symmetry_space_group_name_H-M 'P -6 2 c'
_atom_sites_solution_hydrogens none
_atom_sites_solution_primary direct
_atom_sites_solution_secondary difmap
_audit_creation_method SHELXL-97
_cell_angle_alpha 90.00
_cell_angle_beta 90.00
_cell_angle_gamma 120.00
_cell_formula_units_Z 6
_cell_length_a 13.296(9)
_cell_length_b 13.296(9)
_cell_length_c 8.006(11)
_cell_measurement_temperature 296
_cell_volume 1226(2)
_computing_cell_refinement 'Bruker SMART'
_computing_data_collection 'Bruker SMART'
_computing_data_reduction 'Bruker SAINT'
_computing_molecular_graphics 'Bruker SHELXTL'
_computing_publication_material 'Bruker SHELXTL'
_computing_structure_refinement 'Bruker SHELXTL'
_computing_structure_solution 'Bruker SHELXTL'
_diffrn_ambient_temperature 296
_diffrn_measured_fraction_theta_full 0.989
_diffrn_measured_fraction_theta_max 0.989
_diffrn_radiation_monochromator graphite
_diffrn_radiation_source 'fine-focus sealed tube'
_diffrn_radiation_type MoK\a
_diffrn_radiation_wavelength 0.71073
_diffrn_reflns_av_R_equivalents 0.0562
_diffrn_reflns_av_sigmaI/netI 0.0340
_diffrn_reflns_limit_h_max 15
_diffrn_reflns_limit_h_min -11
_diffrn_reflns_limit_k_max 15
_diffrn_reflns_limit_k_min -15
_diffrn_reflns_limit_l_max 9
_diffrn_reflns_limit_l_min -9
_diffrn_reflns_number 5336
_diffrn_reflns_theta_full 24.93
_diffrn_reflns_theta_max 24.93
_diffrn_reflns_theta_min 3.06
_exptl_absorpt_coefficient_mu 18.354
_exptl_absorpt_correction_T_max 0.1988
_exptl_absorpt_correction_T_min 0.0830
_exptl_absorpt_correction_type empirical
_exptl_crystal_colour 'dark red-black'
_exptl_crystal_density_diffrn 5.860
_exptl_crystal_description block
_exptl_crystal_F_000 1920
_exptl_crystal_size_max 0.27
_exptl_crystal_size_mid 0.15
_exptl_crystal_size_min 0.13
_refine_diff_density_max 1.677
_refine_diff_density_min -2.073
_refine_diff_density_rms 0.666
_refine_ls_abs_structure_details 'Flack H D (1983), Acta Cryst. A39, 876-881'
_refine_ls_abs_structure_Flack 0.00
_refine_ls_extinction_coef 0.0102(6)
_refine_ls_extinction_expression Fc^*^=kFc[1+0.001xFc^2^\l^3^/sin(2\q)]^-1/4^
_refine_ls_extinction_method SHELXL
_refine_ls_goodness_of_fit_ref 1.062
_refine_ls_hydrogen_treatment none
_refine_ls_matrix_type full
_refine_ls_number_parameters 51
_refine_ls_number_reflns 771
_refine_ls_number_restraints 0
_refine_ls_restrained_S_all 1.062
_refine_ls_R_factor_all 0.0431
_refine_ls_R_factor_gt 0.0339
_refine_ls_shift/su_max 0.000
_refine_ls_shift/su_mean 0.000
_refine_ls_structure_factor_coef Fsqd
_refine_ls_weighting_details 'calc w=1/[\s^2^(Fo^2^)+(0.0717P)^2^+0.0000P] where P=(Fo^2^+2Fc^2^)/3'
_refine_ls_weighting_scheme calc
_refine_ls_wR_factor_gt 0.0935
_refine_ls_wR_factor_ref 0.1113
_reflns_number_gt 638
_reflns_number_total 771
_reflns_threshold_expression >2sigma(I)
_cod_data_source_file ic402092r_si_001_2.cif
_cod_data_source_block 2
_cod_database_code 4336647

loop_
_symmetry_equiv_pos_as_xyz
'x, y, z'
'-y, x-y, z'
'-x+y, -x, z'
'x, y, -z+1/2'
'-y, x-y, -z+1/2'
'-x+y, -x, -z+1/2'
'y, x, -z'
'x-y, -y, -z'
'-x, -x+y, -z'
'y, x, z+1/2'
'x-y, -y, z+1/2'
'-x, -x+y, z+1/2'

loop_
_atom_site_label
_atom_site_type_symbol
_atom_site_fract_x
_atom_site_fract_y
_atom_site_fract_z
_atom_site_U_iso_or_equiv
_atom_site_adp_type
_atom_site_occupancy
_atom_site_symmetry_multiplicity
_atom_site_calc_flag
_atom_site_refinement_flags
Rb1 Rb 0.0000 0.0000 0.5000 0.0208(7) Uani 1 6 d S
Ag1 Ag 0.33338(10) 0.14920(11) 0.50083(10) 0.0336(4) Uani 1 1 d .
S3 S 0.4428(3) 0.2247(3) 0.2500 0.0247(11) Uani 1 2 d S
S4 S 0.4707(4) -0.1106(3) 0.2500 0.0236(10) Uani 1 2 d S
Ag2 Ag 0.37076(14) 0.00315(11) 0.2500 0.0400(6) Uani 1 2 d S
Ag3 Ag 0.53686(14) 0.0000 0.5000 0.0305(5) Uani 1 2 d S
S1 S 0.2233(3) 0.0825(3) 0.7500 0.0209(10) Uani 1 2 d S
Ag4 Ag 0.29093(14) 0.29461(13) 0.7500 0.0350(5) Uani 1 2 d S
Rb2 Rb 0.3333 -0.3333 0.4992(2) 0.0243(6) Uani 1 3 d S

loop_
_atom_site_aniso_label
_atom_site_aniso_U_11
_atom_site_aniso_U_22
_atom_site_aniso_U_33
_atom_site_aniso_U_23
_atom_site_aniso_U_13
_atom_site_aniso_U_12
Rb1 0.0221(10) 0.0221(10) 0.0183(15) 0.000 0.000 0.0110(5)
Ag1 0.0346(8) 0.0474(7) 0.0187(6) 0.0063(3) 0.0097(3) 0.0205(6)
S3 0.023(2) 0.038(3) 0.014(2) 0.000 0.000 0.016(2)
S4 0.030(2) 0.021(2) 0.017(2) 0.000 0.000 0.0105(17)
Ag2 0.0475(10) 0.0585(13) 0.0306(10) 0.000 0.000 0.0390(8)
Ag3 0.0369(7) 0.0336(10) 0.0198(8) -0.0090(5) -0.0045(2) 0.0168(5)
S1 0.022(2) 0.029(2) 0.010(2) 0.000 0.000 0.0118(19)
Ag4 0.0464(10) 0.0317(9) 0.0294(9) 0.000 0.000 0.0214(8)
Rb2 0.0273(8) 0.0273(8) 0.0181(10) 0.000 0.000 0.0137(4)

loop_
_atom_type_symbol
_atom_type_description
_atom_type_scat_dispersion_real
_atom_type_scat_dispersion_imag
_atom_type_scat_source
S S 0.1246 0.1234 'International Tables Vol C Tables 4.2.6.8 and 6.1.1.4'
Rb Rb -0.9393 2.9676 'International Tables Vol C Tables 4.2.6.8 and 6.1.1.4'
Ag Ag -0.8971 1.1015 'International Tables Vol C Tables 4.2.6.8 and 6.1.1.4'

loop_
_geom_angle_atom_site_label_1
_geom_angle_atom_site_label_2
_geom_angle_atom_site_label_3
_geom_angle
_geom_angle_site_symmetry_1
_geom_angle_site_symmetry_3
S1 Rb1 S1 166.46(13) . 9_556
S1 Rb1 S1 86.66(9) . 2
S1 Rb1 S1 103.42(12) 9_556 2
S1 Rb1 S1 84.96(13) . 8_556
S1 Rb1 S1 86.66(9) 9_556 8_556
S1 Rb1 S1 166.46(13) 2 8_556
S1 Rb1 S1 86.66(9) . 3
S1 Rb1 S1 84.96(13) 9_556 3
S1 Rb1 S1 86.66(9) 2 3
S1 Rb1 S1 103.42(12) 8_556 3
S1 Rb1 S1 103.42(12) . 7_556
S1 Rb1 S1 86.66(9) 9_556 7_556
S1 Rb1 S1 84.96(13) 2 7_556
S1 Rb1 S1 86.66(9) 8_556 7_556
S1 Rb1 S1 166.46(13) 3 7_556
S1 Rb1 Ag1 109.43(6) . 3
S1 Rb1 Ag1 58.04(7) 9_556 3
S1 Rb1 Ag1 117.03(7) 2 3
S1 Rb1 Ag1 75.91(7) 8_556 3
S1 Rb1 Ag1 37.79(6) 3 3
S1 Rb1 Ag1 140.90(6) 7_556 3
S1 Rb1 Ag1 37.79(6) . .
S1 Rb1 Ag1 140.90(6) 9_556 .
S1 Rb1 Ag1 109.43(7) 2 .
S1 Rb1 Ag1 58.04(7) 8_556 .
S1 Rb1 Ag1 117.03(7) 3 .
S1 Rb1 Ag1 75.91(7) 7_556 .
Ag1 Rb1 Ag1 120.0 3 .
S1 Rb1 Ag1 75.91(7) . 7_556
S1 Rb1 Ag1 117.03(7) 9_556 7_556
S1 Rb1 Ag1 58.04(7) 2 7_556
S1 Rb1 Ag1 109.43(7) 8_556 7_556
S1 Rb1 Ag1 140.90(6) 3 7_556
S1 Rb1 Ag1 37.79(6) 7_556 7_556
Ag1 Rb1 Ag1 173.06(4) 3 7_556
Ag1 Rb1 Ag1 66.94(4) . 7_556
S1 Rb1 Ag1 140.90(6) . 9_556
S1 Rb1 Ag1 37.79(6) 9_556 9_556
S1 Rb1 Ag1 75.91(7) 2 9_556
S1 Rb1 Ag1 117.03(7) 8_556 9_556
S1 Rb1 Ag1 58.04(7) 3 9_556
S1 Rb1 Ag1 109.43(7) 7_556 9_556
Ag1 Rb1 Ag1 53.07(4) 3 9_556
Ag1 Rb1 Ag1 173.06(4) . 9_556
Ag1 Rb1 Ag1 120.0 7_556 9_556
S1 Rb1 Ag1 117.03(7) . 2
S1 Rb1 Ag1 75.91(7) 9_556 2
S1 Rb1 Ag1 37.79(6) 2 2
S1 Rb1 Ag1 140.90(6) 8_556 2
S1 Rb1 Ag1 109.43(6) 3 2
S1 Rb1 Ag1 58.04(7) 7_556 2
Ag1 Rb1 Ag1 120.0 3 2
Ag1 Rb1 Ag1 120.0 . 2
Ag1 Rb1 Ag1 53.07(4) 7_556 2
Ag1 Rb1 Ag1 66.94(4) 9_556 2
S1 Rb1 Ag1 58.04(7) . 8_556
S1 Rb1 Ag1 109.43(7) 9_556 8_556
S1 Rb1 Ag1 140.90(6) 2 8_556
S1 Rb1 Ag1 37.79(6) 8_556 8_556
S1 Rb1 Ag1 75.91(7) 3 8_556
S1 Rb1 Ag1 117.03(7) 7_556 8_556
Ag1 Rb1 Ag1 66.94(4) 3 8_556
Ag1 Rb1 Ag1 53.07(4) . 8_556
Ag1 Rb1 Ag1 120.0 7_556 8_556
Ag1 Rb1 Ag1 120.0 9_556 8_556
Ag1 Rb1 Ag1 173.06(4) 2 8_556
S1 Ag1 S3 177.07(16) . .
S1 Ag1 Ag4 122.41(12) . 7_556
S3 Ag1 Ag4 55.04(11) . 7_556
S1 Ag1 Ag2 126.33(11) . .
S3 Ag1 Ag2 56.35(11) . .
Ag4 Ag1 Ag2 95.48(9) 7_556 .
S1 Ag1 Ag4 53.49(10) . .
S3 Ag1 Ag4 123.79(12) . .
Ag4 Ag1 Ag4 83.87(10) 7_556 .
Ag2 Ag1 Ag4 178.81(6) . .
S1 Ag1 Ag2 57.84(11) . 8_556
S3 Ag1 Ag2 124.77(12) . 8_556
Ag4 Ag1 Ag2 178.00(6) 7_556 8_556
Ag2 Ag1 Ag2 83.07(10) . 8_556
Ag4 Ag1 Ag2 97.55(9) . 8_556
S1 Ag1 Rb2 122.57(10) . 7_656
S3 Ag1 Rb2 57.72(9) . 7_656
Ag4 Ag1 Rb2 96.10(5) 7_556 7_656
Ag2 Ag1 Rb2 84.31(4) . 7_656
Ag4 Ag1 Rb2 96.73(5) . 7_656
Ag2 Ag1 Rb2 85.15(4) 8_556 7_656
S1 Ag1 Rb1 58.07(10) . .
S3 Ag1 Rb1 121.23(9) . .
Ag4 Ag1 Rb1 78.76(4) 7_556 .
Ag2 Ag1 Rb1 100.72(4) . .
Ag4 Ag1 Rb1 78.19(4) . .
Ag2 Ag1 Rb1 100.12(4) 8_556 .
Rb2 Ag1 Rb1 173.06(4) 7_656 .
Ag1 S3 Ag1 114.58(18) 4 .
Ag1 S3 Ag4 74.28(10) 4 7_556
Ag1 S3 Ag4 74.28(10) . 7_556
Ag1 S3 Ag2 73.87(10) 4 .
Ag1 S3 Ag2 73.87(10) . .
Ag4 S3 Ag2 118.98(14) 7_556 .
Ag1 S3 Rb2 158.72(13) 4 7_656
Ag1 S3 Rb2 84.14(10) . 7_656
Ag4 S3 Rb2 122.83(11) 7_556 7_656
Ag2 S3 Rb2 103.82(11) . 7_656
Ag1 S3 Rb2 84.14(10) 4 10_654
Ag1 S3 Rb2 158.72(13) . 10_654
Ag4 S3 Rb2 122.83(11) 7_556 10_654
Ag2 S3 Rb2 103.82(11) . 10_654
Rb2 S3 Rb2 75.81(13) 7_656 10_654
Ag3 S4 Ag3 114.73(18) . 4
Ag3 S4 Ag2 76.48(11) . .
Ag3 S4 Ag2 76.48(11) 4 .
Ag3 S4 Ag4 71.94(10) . 9_656
Ag3 S4 Ag4 71.94(10) 4 9_656
Ag2 S4 Ag4 119.22(16) . 9_656
Ag3 S4 Rb2 160.25(13) . 4
Ag3 S4 Rb2 84.99(10) 4 4
Ag2 S4 Rb2 109.13(12) . 4
Ag4 S4 Rb2 117.99(11) 9_656 4
Ag3 S4 Rb2 84.99(10) . .
Ag3 S4 Rb2 160.25(13) 4 .
Ag2 S4 Rb2 109.13(12) . .
Ag4 S4 Rb2 117.99(11) 9_656 .
Rb2 S4 Rb2 75.27(13) 4 .
S4 Ag2 S3 133.55(15) . .
S4 Ag2 S1 126.24(14) . 8_556
S3 Ag2 S1 100.21(11) . 8_556
S4 Ag2 Ag3 50.47(6) . .
S3 Ag2 Ag3 99.15(7) . .
S1 Ag2 Ag3 133.41(6) 8_556 .
S4 Ag2 Ag3 50.47(6) . 4
S3 Ag2 Ag3 99.15(7) . 4
S1 Ag2 Ag3 133.41(6) 8_556 4
Ag3 Ag2 Ag3 83.83(11) . 4
S4 Ag2 Ag1 135.39(6) . .
S3 Ag2 Ag1 49.78(6) . .
S1 Ag2 Ag1 75.64(7) 8_556 .
Ag3 Ag2 Ag1 85.63(8) . .
Ag3 Ag2 Ag1 144.82(6) 4 .
S4 Ag2 Ag1 135.39(6) . 4
S3 Ag2 Ag1 49.78(6) . 4
S1 Ag2 Ag1 75.64(7) 8_556 4
Ag3 Ag2 Ag1 144.82(6) . 4
Ag3 Ag2 Ag1 85.63(8) 4 4
Ag1 Ag2 Ag1 83.95(10) . 4
S4 Ag2 Ag1 95.86(8) . 11_554
S3 Ag2 Ag1 118.09(7) . 11_554
S1 Ag2 Ag1 48.50(6) 8_556 11_554
Ag3 Ag2 Ag1 142.37(6) . 11_554
Ag3 Ag2 Ag1 85.06(8) 4 11_554
Ag1 Ag2 Ag1 121.79(8) . 11_554
Ag1 Ag2 Ag1 69.37(7) 4 11_554
S4 Ag2 Ag1 95.86(8) . 8_556
S3 Ag2 Ag1 118.09(7) . 8_556
S1 Ag2 Ag1 48.50(6) 8_556 8_556
Ag3 Ag2 Ag1 85.06(8) . 8_556
Ag3 Ag2 Ag1 142.37(6) 4 8_556
Ag1 Ag2 Ag1 69.37(7) . 8_556
Ag1 Ag2 Ag1 121.79(8) 4 8_556
Ag1 Ag2 Ag1 82.18(10) 11_554 8_556
S4 Ag3 S4 173.1(2) . 8_556
S4 Ag3 Ag2 53.05(11) . .
S4 Ag3 Ag2 120.73(12) 8_556 .
S4 Ag3 Ag2 120.73(12) . 8_556
S4 Ag3 Ag2 53.05(11) 8_556 8_556
Ag2 Ag3 Ag2 83.84(11) . 8_556
S4 Ag3 Ag4 126.54(12) . 2_655
S4 Ag3 Ag4 59.69(11) 8_556 2_655
Ag2 Ag3 Ag4 179.53(5) . 2_655
Ag2 Ag3 Ag4 96.61(9) 8_556 2_655
S4 Ag3 Ag4 59.69(11) . 9_656
S4 Ag3 Ag4 126.54(12) 8_556 9_656
Ag2 Ag3 Ag4 96.61(9) . 9_656
Ag2 Ag3 Ag4 179.53(5) 8_556 9_656
Ag4 Ag3 Ag4 82.94(10) 2_655 9_656
S4 Ag3 Rb2 121.68(10) . 7_656
S4 Ag3 Rb2 57.28(10) 8_556 7_656
Ag2 Ag3 Rb2 83.96(4) . 7_656
Ag2 Ag3 Rb2 85.22(4) 8_556 7_656
Ag4 Ag3 Rb2 96.19(3) 2_655 7_656
Ag4 Ag3 Rb2 94.71(3) 9_656 7_656
S4 Ag3 Rb2 57.28(10) . .
S4 Ag3 Rb2 121.68(10) 8_556 .
Ag2 Ag3 Rb2 85.22(4) . .
Ag2 Ag3 Rb2 83.96(4) 8_556 .
Ag4 Ag3 Rb2 94.71(3) 2_655 .
Ag4 Ag3 Rb2 96.19(3) 9_656 .
Rb2 Ag3 Rb2 165.45(5) 7_656 .
Ag1 S1 Ag1 114.74(19) 4_556 .
Ag1 S1 Ag4 76.76(10) 4_556 .
Ag1 S1 Ag4 76.76(10) . .
Ag1 S1 Ag2 73.66(11) 4_556 8_556
Ag1 S1 Ag2 73.66(11) . 8_556
Ag4 S1 Ag2 123.43(15) . 8_556
Ag1 S1 Rb1 157.74(14) 4_556 .
Ag1 S1 Rb1 84.15(10) . .
Ag4 S1 Rb1 97.63(10) . .
Ag2 S1 Rb1 125.37(10) 8_556 .
Ag1 S1 Rb1 84.15(10) 4_556 4_556
Ag1 S1 Rb1 157.74(14) . 4_556
Ag4 S1 Rb1 97.63(10) . 4_556
Ag2 S1 Rb1 125.37(10) 8_556 4_556
Rb1 S1 Rb1 75.18(12) . 4_556
S1 Ag4 S3 144.24(14) . 7_556
S1 Ag4 S4 109.55(14) . 9_666
S3 Ag4 S4 106.21(14) 7_556 9_666
S1 Ag4 Ag1 107.14(8) . 7_556
S3 Ag4 Ag1 50.67(6) 7_556 7_556
S4 Ag4 Ag1 122.53(8) 9_666 7_556
S1 Ag4 Ag1 107.14(8) . 10
S3 Ag4 Ag1 50.67(6) 7_556 10
S4 Ag4 Ag1 122.53(8) 9_666 10
Ag1 Ag4 Ag1 85.09(10) 7_556 10
S1 Ag4 Ag1 49.75(6) . .
S3 Ag4 Ag1 138.42(5) 7_556 .
S4 Ag4 Ag1 81.69(7) 9_666 .
Ag1 Ag4 Ag1 90.14(9) 7_556 .
Ag1 Ag4 Ag1 153.55(8) 10 .
S1 Ag4 Ag1 49.75(6) . 4_556
S3 Ag4 Ag1 138.42(5) 7_556 4_556
S4 Ag4 Ag1 81.69(7) 9_666 4_556
Ag1 Ag4 Ag1 153.55(8) 7_556 4_556
Ag1 Ag4 Ag1 90.14(9) 10 4_556
Ag1 Ag4 Ag1 82.64(10) . 4_556
S1 Ag4 Ag3 123.31(7) . 6_666
S3 Ag4 Ag3 81.51(7) 7_556 6_666
S4 Ag4 Ag3 48.37(6) 9_666 6_666
Ag1 Ag4 Ag3 129.06(6) 7_556 6_666
Ag1 Ag4 Ag3 74.62(7) 10 6_666
Ag1 Ag4 Ag3 126.65(6) . 6_666
Ag1 Ag4 Ag3 73.89(7) 4_556 6_666
S1 Ag4 Ag3 123.31(7) . 3_665
S3 Ag4 Ag3 81.51(7) 7_556 3_665
S4 Ag4 Ag3 48.37(6) 9_666 3_665
Ag1 Ag4 Ag3 74.62(7) 7_556 3_665
Ag1 Ag4 Ag3 129.06(6) 10 3_665
Ag1 Ag4 Ag3 73.89(7) . 3_665
Ag1 Ag4 Ag3 126.65(6) 4_556 3_665
Ag3 Ag4 Ag3 82.92(10) 6_666 3_665
S1 Ag4 Rb1 47.98(8) . .
S3 Ag4 Rb1 101.59(8) 7_556 .
S4 Ag4 Rb1 140.87(6) 9_666 .
Ag1 Ag4 Rb1 59.51(4) 7_556 .
Ag1 Ag4 Rb1 96.37(7) 10 .
Ag1 Ag4 Rb1 59.31(4) . .
Ag1 Ag4 Rb1 95.37(6) 4_556 .
Ag3 Ag4 Rb1 165.68(3) 6_666 .
Ag3 Ag4 Rb1 111.31(8) 3_665 .
S1 Ag4 Rb1 47.98(8) . 4_556
S3 Ag4 Rb1 101.59(8) 7_556 4_556
S4 Ag4 Rb1 140.87(6) 9_666 4_556
Ag1 Ag4 Rb1 96.37(7) 7_556 4_556
Ag1 Ag4 Rb1 59.51(4) 10 4_556
Ag1 Ag4 Rb1 95.37(7) . 4_556
Ag1 Ag4 Rb1 59.31(4) 4_556 4_556
Ag3 Ag4 Rb1 111.31(8) 6_666 4_556
Ag3 Ag4 Rb1 165.68(3) 3_665 4_556
Rb1 Ag4 Rb1 54.42(7) . 4_556
S3 Rb2 S3 86.20(9) 8_556 9_656
S3 Rb2 S3 86.20(9) 8_556 7_546
S3 Rb2 S3 86.20(9) 9_656 7_546
S3 Rb2 S4 89.13(11) 8_556 2_545
S3 Rb2 S4 173.16(11) 9_656 2_545
S3 Rb2 S4 98.50(10) 7_546 2_545
S3 Rb2 S4 98.50(10) 8_556 .
S3 Rb2 S4 89.13(11) 9_656 .
S3 Rb2 S4 173.16(11) 7_546 .
S4 Rb2 S4 86.60(9) 2_545 .
S3 Rb2 S4 173.16(11) 8_556 3_655
S3 Rb2 S4 98.50(10) 9_656 3_655
S3 Rb2 S4 89.13(11) 7_546 3_655
S4 Rb2 S4 86.60(9) 2_545 3_655
S4 Rb2 S4 86.60(9) . 3_655
S3 Rb2 Ag1 38.14(6) 8_556 8_556
S3 Rb2 Ag1 109.91(8) 9_656 8_556
S3 Rb2 Ag1 116.50(8) 7_546 8_556
S4 Rb2 Ag1 63.55(7) 2_545 8_556
S4 Rb2 Ag1 69.85(7) . 8_556
S4 Rb2 Ag1 142.15(8) 3_655 8_556
S3 Rb2 Ag1 116.50(8) 8_556 9_656
S3 Rb2 Ag1 38.14(6) 9_656 9_656
S3 Rb2 Ag1 109.91(8) 7_546 9_656
S4 Rb2 Ag1 142.15(8) 2_545 9_656
S4 Rb2 Ag1 63.55(7) . 9_656
S4 Rb2 Ag1 69.85(7) 3_655 9_656
Ag1 Rb2 Ag1 120.0 8_556 9_656
S3 Rb2 Ag1 109.91(8) 8_556 7_546
S3 Rb2 Ag1 116.50(8) 9_656 7_546
S3 Rb2 Ag1 38.14(6) 7_546 7_546
S4 Rb2 Ag1 69.85(7) 2_545 7_546
S4 Rb2 Ag1 142.15(8) . 7_546
S4 Rb2 Ag1 63.55(7) 3_655 7_546
Ag1 Rb2 Ag1 120.0 8_556 7_546
Ag1 Rb2 Ag1 120.0 9_656 7_546
S3 Rb2 Ag3 60.70(7) 8_556 2_545
S3 Rb2 Ag3 141.25(8) 9_656 2_545
S3 Rb2 Ag3 72.94(7) 7_546 2_545
S4 Rb2 Ag3 37.73(6) 2_545 2_545
S4 Rb2 Ag3 113.69(8) . 2_545
S4 Rb2 Ag3 113.08(8) 3_655 2_545
Ag1 Rb2 Ag3 56.19(3) 8_556 2_545
Ag1 Rb2 Ag3 176.19(3) 9_656 2_545
Ag1 Rb2 Ag3 63.81(3) 7_546 2_545
S3 Rb2 Ag3 72.94(7) 8_556 .
S3 Rb2 Ag3 60.70(7) 9_656 .
S3 Rb2 Ag3 141.25(8) 7_546 .
S4 Rb2 Ag3 113.08(8) 2_545 .
S4 Rb2 Ag3 37.73(6) . .
S4 Rb2 Ag3 113.69(8) 3_655 .
Ag1 Rb2 Ag3 63.81(3) 8_556 .
Ag1 Rb2 Ag3 56.19(3) 9_656 .
Ag1 Rb2 Ag3 176.19(3) 7_546 .
Ag3 Rb2 Ag3 120.0 2_545 .
S3 Rb2 Ag3 141.25(8) 8_556 3_655
S3 Rb2 Ag3 72.94(7) 9_656 3_655
S3 Rb2 Ag3 60.70(7) 7_546 3_655
S4 Rb2 Ag3 113.69(8) 2_545 3_655
S4 Rb2 Ag3 113.08(8) . 3_655
S4 Rb2 Ag3 37.73(6) 3_655 3_655
Ag1 Rb2 Ag3 176.19(3) 8_556 3_655
Ag1 Rb2 Ag3 63.81(3) 9_656 3_655
Ag1 Rb2 Ag3 56.19(3) 7_546 3_655
Ag3 Rb2 Ag3 120.0 2_545 3_655
Ag3 Rb2 Ag3 120.0 . 3_655

loop_
_geom_bond_atom_site_label_1
_geom_bond_atom_site_label_2
_geom_bond_distance
_geom_bond_site_symmetry_2
Rb1 S1 3.281(4) .
Rb1 S1 3.281(4) 9_556
Rb1 S1 3.281(4) 2
Rb1 S1 3.281(4) 8_556
Rb1 S1 3.281(4) 3
Rb1 S1 3.281(4) 7_556
Rb1 Ag1 3.846(3) 3
Rb1 Ag1 3.846(3) .
Rb1 Ag1 3.846(3) 7_556
Rb1 Ag1 3.846(3) 9_556
Rb1 Ag1 3.846(3) 2
Rb1 Ag1 3.846(3) 8_556
Ag1 S1 2.369(3) .
Ag1 S3 2.387(3) .
Ag1 Ag4 2.970(3) 7_556
Ag1 Ag2 3.003(3) .
Ag1 Ag4 3.021(3) .
Ag1 Ag2 3.035(3) 8_556
Ag1 Rb2 3.845(3) 7_656
S3 Ag1 2.387(3) 4
S3 Ag4 2.529(4) 7_556
S3 Ag2 2.602(4) .
S3 Rb2 3.268(4) 7_656
S3 Rb2 3.268(4) 10_654
S4 Ag3 2.377(3) .
S4 Ag3 2.377(3) 4
S4 Ag2 2.463(5) .
S4 Ag4 2.745(5) 9_656
S4 Rb2 3.268(4) 4
S4 Rb2 3.268(4) .
Ag2 S1 2.677(5) 8_556
Ag2 Ag3 2.996(3) .
Ag2 Ag3 2.996(3) 4
Ag2 Ag1 3.003(3) 4
Ag2 Ag1 3.035(3) 11_554
Ag2 Ag1 3.035(3) 8_556
Ag3 S4 2.377(3) 8_556
Ag3 Ag2 2.996(3) 8_556
Ag3 Ag4 3.023(3) 2_655
Ag3 Ag4 3.023(3) 9_656
Ag3 Rb2 3.869(3) 7_656
Ag3 Rb2 3.869(3) .
S1 Ag1 2.369(3) 4_556
S1 Ag4 2.495(4) .
S1 Ag2 2.677(5) 8_556
S1 Rb1 3.281(4) 4_556
Ag4 S3 2.529(4) 7_556
Ag4 S4 2.745(5) 9_666
Ag4 Ag1 2.970(3) 7_556
Ag4 Ag1 2.970(3) 10
Ag4 Ag1 3.021(3) 4_556
Ag4 Ag3 3.023(3) 6_666
Ag4 Ag3 3.023(3) 3_665
Ag4 Rb1 4.377(3) 4_556
Rb2 S3 3.268(4) 8_556
Rb2 S3 3.268(4) 9_656
Rb2 S3 3.268(4) 7_546
Rb2 S4 3.268(4) 2_545
Rb2 S4 3.268(4) 3_655
Rb2 Ag1 3.845(3) 8_556
Rb2 Ag1 3.845(3) 9_656
Rb2 Ag1 3.845(3) 7_546
Rb2 Ag3 3.869(3) 2_545
Rb2 Ag3 3.869(3) 3_655
